data_2014351
loop_
_publ_author_name
'Stahl, Kenny'
'Oddershede, Jette'
'Preikschat, Herbert'
'Fischer, Erik'
'Bennekou, Jacob S.'

_publ_section_title
;
 Ammonium 1-hydroxy-2-(2-pyridinio)ethane-1,1-diyldiphosphonate
 dihydrate and potassium
 1-hydroxy-2-(2-pyridinio)ethane-1,1-diyldiphosphonate dihydrate
;
_journal_coeditor_code GZ1022
_journal_issue 3
_journal_name_full 'Acta Crystallographica Section C'
_journal_page_first m112
_journal_page_last m115
_journal_paper_doi 10.1107/S0108270106002782
_journal_volume 62
_journal_year 2006
_chemical_formula_iupac 'K + , C7 H10 N O7 P2 - , 2H2 O'
_chemical_formula_moiety 'K + , C7 H10 N O7 P2 - , 2H2 O'
_chemical_formula_sum 'C7 H14 K N O9 P2'
_chemical_formula_weight 357.23
_chemical_name_common 'potassium risedronate dihydrate'
_chemical_name_systematic
;
monopotassium
[1-hydroxy-1-phosphono-2-(pyridinum-3-yl)ethyl]phosphonate
dihydrate
;
_space_group_IT_number 14
_symmetry_cell_setting monoclinic
_symmetry_space_group_name_Hall '-P 2yn'
_symmetry_space_group_name_H-M 'P 1 21/n 1'
_atom_sites_solution_hydrogens geom
_atom_sites_solution_primary direct
_atom_sites_solution_secondary difmap
_audit_creation_method SHELXL97
_cell_angle_alpha 90.00
_cell_angle_beta 95.9930(10)
_cell_angle_gamma 90.00
_cell_formula_units_Z 4
_cell_length_a 6.5356(4)
_cell_length_b 28.1606(17)
_cell_length_c 6.9636(4)
_cell_measurement_reflns_used 4900
_cell_measurement_temperature 118(2)
_cell_measurement_theta_max 28.02
_cell_measurement_theta_min 2.89
_cell_volume 1274.62(13)
_computing_cell_refinement 'SAINT-Plus (Bruker, 1997--1999)'
_computing_data_collection 'SMART (Bruker, 1997--1999)'
_computing_data_reduction SAINT-Plus
_computing_molecular_graphics 'ORTEP-3 (Farrugia, 1997) and ATOMS (Dowty, 2000)'
_computing_publication_material SHELXL97
_computing_structure_refinement 'SHELXL97 (Sheldrick, 1997)'
_computing_structure_solution 'SHELXS97 (Sheldrick, 1997)'
_diffrn_ambient_temperature 118(2)
_diffrn_measured_fraction_theta_full 0.989
_diffrn_measured_fraction_theta_max 0.989
_diffrn_measurement_device_type 'Bruker SMART APEX'
_diffrn_measurement_method '\w scan, frame data integration'
_diffrn_radiation_monochromator graphite
_diffrn_radiation_source 'fine-focus sealed tube'
_diffrn_radiation_type MoK\a
_diffrn_radiation_wavelength 0.71073
_diffrn_reflns_av_R_equivalents 0.0636
_diffrn_reflns_av_sigmaI/netI 0.0495
_diffrn_reflns_limit_h_max 8
_diffrn_reflns_limit_h_min -8
_diffrn_reflns_limit_k_max 37
_diffrn_reflns_limit_k_min -34
_diffrn_reflns_limit_l_max 9
_diffrn_reflns_limit_l_min -8
_diffrn_reflns_number 9075
_diffrn_reflns_theta_full 28.02
_diffrn_reflns_theta_max 28.02
_diffrn_reflns_theta_min 1.45
_diffrn_standards_decay_% 0
_diffrn_standards_interval_count 0
_diffrn_standards_interval_time 0
_diffrn_standards_number 0
_exptl_absorpt_coefficient_mu 0.713
_exptl_absorpt_correction_type none
_exptl_crystal_colour colourless
_exptl_crystal_density_diffrn 1.862
_exptl_crystal_density_method 'not measured'
_exptl_crystal_description tabular
_exptl_crystal_F_000 736
_exptl_crystal_size_max 0.18
_exptl_crystal_size_mid 0.12
_exptl_crystal_size_min 0.10
_refine_diff_density_max 0.759
_refine_diff_density_min -0.472
_refine_ls_extinction_method none
_refine_ls_goodness_of_fit_ref 1.005
_refine_ls_hydrogen_treatment mixed
_refine_ls_matrix_type full
_refine_ls_number_parameters 202
_refine_ls_number_reflns 3052
_refine_ls_number_restraints 7
_refine_ls_restrained_S_all 1.005
_refine_ls_R_factor_all 0.0397
_refine_ls_R_factor_gt 0.0341
_refine_ls_shift/su_max 0.000
_refine_ls_shift/su_mean 0.000
_refine_ls_structure_factor_coef Fsqd
_refine_ls_weighting_details 'calc w = 1/[\s^2^(Fo^2^)+(0.0496P)^2^] where P=(Fo^2^+2Fc^2^)/3'
_refine_ls_weighting_scheme calc
_refine_ls_wR_factor_gt 0.0856
_refine_ls_wR_factor_ref 0.0880
_reflns_number_gt 2644
_reflns_number_total 3052
_reflns_threshold_expression I>2\s(I)
_cod_data_source_file gz1022.cif
_cod_data_source_block II
_cod_original_sg_symbol_H-M 'P 21/n'
_cod_database_code 2014351
_cod_database_fobs_code 2014351

loop_
_symmetry_equiv_pos_as_xyz
'x, y, z'
'-x+1/2, y+1/2, -z+1/2'
'-x, -y, -z'
'x-1/2, -y-1/2, z-1/2'

loop_
_atom_site_type_symbol
_atom_site_label
_atom_site_fract_x
_atom_site_fract_y
_atom_site_fract_z
_atom_site_U_iso_or_equiv
_atom_site_adp_type
_atom_site_calc_flag
_atom_site_refinement_flags
_atom_site_occupancy
_atom_site_disorder_assembly
_atom_site_disorder_group
K K 0.69496(6) 0.239806(14) 0.88778(6) 0.01217(11) Uani d . 1 . .
P P1 0.24087(7) 0.177225(16) 0.87208(6) 0.00835(12) Uani d . 1 . .
P P2 -0.03296(7) 0.141948(16) 0.50669(6) 0.00838(12) Uani d . 1 . .
O O1 0.42836(18) 0.16194(5) 1.00110(17) 0.0115(3) Uani d . 1 . .
O O2 0.26947(19) 0.22005(5) 0.74986(17) 0.0113(3) Uani d . 1 . .
O O3 0.05627(19) 0.18658(5) 0.99547(18) 0.0113(3) Uani d D 1 . .
H H3 0.075(4) 0.1751(8) 1.100(2) 0.017 Uiso d D 1 . .
O O4 -0.14134(19) 0.09669(4) 0.43510(18) 0.0125(3) Uani d . 1 . .
O O5 0.07269(19) 0.16763(5) 0.35678(17) 0.0124(3) Uani d . 1 . .
O O6 -0.18954(19) 0.17523(5) 0.60046(18) 0.0130(3) Uani d D 1 . .
H H6A -0.285(3) 0.1836(8) 0.526(3) 0.019 Uiso d D 1 . .
O O7 0.07289(19) 0.08995(4) 0.82602(18) 0.0108(3) Uani d D 1 . .
H H7A -0.020(3) 0.1007(8) 0.882(3) 0.016 Uiso d D 1 . .
O O8 -0.2488(2) 0.09762(5) 0.04058(19) 0.0143(3) Uani d D 1 . .
H H8A -0.342(3) 0.1169(7) 0.034(3) 0.021 Uiso d D 1 . .
H H8B -0.207(3) 0.0981(9) 0.155(2) 0.021 Uiso d D 1 . .
O O9 0.54096(19) 0.20723(5) 1.33856(18) 0.0122(3) Uani d D 1 . .
H H9A 0.604(3) 0.2306(7) 1.305(3) 0.018 Uiso d D 1 . .
H H9B 0.513(4) 0.1913(8) 1.240(3) 0.018 Uiso d D 1 . .
C C1 0.1551(3) 0.12665(6) 0.7137(2) 0.0081(3) Uani d . 1 . .
C C2 0.3496(3) 0.10569(6) 0.6385(3) 0.0108(4) Uani d . 1 . .
H H2A 0.4218 0.1313 0.5781 0.013 Uiso calc R 1 . .
H H2B 0.4409 0.0942 0.7493 0.013 Uiso calc R 1 . .
C C3 0.3134(3) 0.06566(6) 0.4951(3) 0.0104(3) Uani d . 1 . .
C C4 0.2587(3) 0.02066(7) 0.5511(3) 0.0117(4) Uani d . 1 . .
H H4 0.2412 0.0149 0.6799 0.014 Uiso calc R 1 . .
C C5 0.2560(3) -0.00876(7) 0.2362(3) 0.0138(4) Uani d . 1 . .
H H5 0.2368 -0.0341 0.1507 0.017 Uiso calc R 1 . .
C C6 0.3108(3) 0.03519(7) 0.1713(3) 0.0144(4) Uani d . 1 . .
H H6 0.3290 0.0398 0.0419 0.017 Uiso calc R 1 . .
C C7 0.3385(3) 0.07252(7) 0.3011(3) 0.0124(4) Uani d . 1 . .
H H7 0.3741 0.1024 0.2582 0.015 Uiso calc R 1 . .
N N1 0.2307(2) -0.01481(5) 0.4229(2) 0.0109(3) Uani d . 1 . .
H H1 0.1953 -0.0423 0.4617 0.013 Uiso calc R 1 . .

loop_
_atom_site_aniso_label
_atom_site_aniso_U_11
_atom_site_aniso_U_22
_atom_site_aniso_U_33
_atom_site_aniso_U_12
_atom_site_aniso_U_13
_atom_site_aniso_U_23
K 0.01021(19) 0.0124(2) 0.0141(2) -0.00048(13) 0.00189(15) -0.00141(14)
P1 0.0079(2) 0.0083(2) 0.0087(2) -0.00003(16) 0.00014(17) -0.00057(16)
P2 0.0083(2) 0.0089(2) 0.0078(2) -0.00024(16) 0.00011(17) 0.00022(15)
O1 0.0098(6) 0.0125(6) 0.0116(6) 0.0014(5) -0.0015(5) -0.0017(5)
O2 0.0123(6) 0.0112(6) 0.0105(6) -0.0010(5) 0.0020(5) -0.0002(5)
O3 0.0108(6) 0.0147(7) 0.0083(6) 0.0025(5) 0.0014(5) 0.0013(5)
O4 0.0126(6) 0.0126(6) 0.0114(6) -0.0026(5) -0.0024(5) 0.0003(5)
O5 0.0139(6) 0.0138(6) 0.0095(6) -0.0018(5) 0.0010(5) 0.0009(5)
O6 0.0098(6) 0.0165(7) 0.0120(6) 0.0048(5) -0.0018(5) -0.0004(5)
O7 0.0114(6) 0.0096(6) 0.0118(6) 0.0005(5) 0.0034(5) 0.0023(5)
O8 0.0128(6) 0.0175(7) 0.0123(6) 0.0030(5) 0.0006(5) -0.0016(5)
O9 0.0126(6) 0.0111(6) 0.0124(7) -0.0017(5) -0.0011(5) -0.0017(5)
C1 0.0086(8) 0.0089(8) 0.0070(8) -0.0007(6) 0.0014(6) 0.0000(6)
C2 0.0080(8) 0.0114(9) 0.0129(9) 0.0002(6) 0.0010(7) -0.0018(7)
C3 0.0062(8) 0.0122(9) 0.0129(8) 0.0021(6) 0.0011(7) -0.0006(7)
C4 0.0072(8) 0.0157(9) 0.0123(9) 0.0018(7) 0.0014(6) -0.0001(7)
C5 0.0119(8) 0.0138(9) 0.0151(9) 0.0004(7) -0.0008(7) -0.0044(7)
C6 0.0134(9) 0.0185(10) 0.0114(9) 0.0018(7) 0.0020(7) 0.0002(7)
C7 0.0118(8) 0.0120(9) 0.0134(9) 0.0000(7) 0.0018(7) 0.0013(7)
N1 0.0082(7) 0.0096(7) 0.0150(8) -0.0005(5) 0.0022(6) 0.0008(6)

loop_
_atom_type_symbol
_atom_type_description
_atom_type_scat_dispersion_real
_atom_type_scat_dispersion_imag
_atom_type_scat_source
C C 0.0033 0.0016 'International Tables Vol C Tables 4.2.6.8 and 6.1.1.4'
H H 0.0000 0.0000 'International Tables Vol C Tables 4.2.6.8 and 6.1.1.4'
N N 0.0061 0.0033 'International Tables Vol C Tables 4.2.6.8 and 6.1.1.4'
O O 0.0106 0.0060 'International Tables Vol C Tables 4.2.6.8 and 6.1.1.4'
P P 0.1023 0.0942 'International Tables Vol C Tables 4.2.6.8 and 6.1.1.4'
K K 0.2009 0.2494 'International Tables Vol C Tables 4.2.6.8 and 6.1.1.4'

loop_
_geom_angle_atom_site_label_1
_geom_angle_atom_site_label_2
_geom_angle_atom_site_label_3
_geom_angle_site_symmetry_1
_geom_angle_site_symmetry_3
_geom_angle
_geom_angle_publ_flag
O5 K O2 4_666 4_666 72.73(4) no
O5 K O9 4_666 4_665 73.20(4) no
O2 K O9 4_666 4_665 79.83(4) no
O5 K O3 4_666 1_655 139.12(4) no
O2 K O3 4_666 1_655 84.96(4) no
O9 K O3 4_665 1_655 69.36(4) no
O5 K O6 4_666 1_655 130.39(4) no
O2 K O6 4_666 1_655 149.83(4) no
O9 K O6 4_665 1_655 88.69(4) no
O3 K O6 1_655 1_655 64.87(4) no
O5 K O2 4_666 . 83.93(4) no
O2 K O2 4_666 . 116.93(5) no
O9 K O2 4_665 . 146.35(4) no
O3 K O2 1_655 . 136.94(4) no
O6 K O2 1_655 . 87.73(4) no
O5 K O1 4_666 . 123.60(4) no
O2 K O1 4_666 . 96.47(4) no
O9 K O1 4_665 . 161.18(4) no
O3 K O1 1_655 . 92.01(4) no
O6 K O1 1_655 . 85.48(4) no
O2 K O1 . . 51.32(3) no
O5 K H9A 4_666 . 94.2(4) no
O2 K H9A 4_666 . 36.3(3) no
O9 K H9A 4_665 . 114.1(4) no
O3 K H9A 1_655 . 86.7(4) no
O6 K H9A 1_655 . 134.9(4) no
O2 K H9A . . 91.4(4) no
O1 K H9A . . 60.2(3) no
O2 P1 O1 . . 115.29(7) no
O2 P1 O3 . . 108.86(7) no
O1 P1 O3 . . 110.16(7) no
O2 P1 C1 . . 109.17(7) no
O1 P1 C1 . . 108.22(7) no
O3 P1 C1 . . 104.60(7) no
P1 O1 K . . 95.41(6) no
P1 O2 K . . 97.96(6) no
P1 O3 H3 . . 112.0(17) no
O5 P2 O4 . . 114.23(7) no
O5 P2 O6 . . 111.58(8) no
O4 P2 O6 . . 109.52(7) no
O5 P2 C1 . . 109.85(7) no
O4 P2 C1 . . 108.10(7) no
O6 P2 C1 . . 102.90(7) no
P2 O6 H6A . . 113.7(17) no
O7 C1 C2 . . 106.16(14) no
O7 C1 P2 . . 109.74(11) no
C2 C1 P2 . . 109.26(11) no
O7 C1 P1 . . 109.67(11) no
C2 C1 P1 . . 106.70(11) no
P2 C1 P1 . . 114.92(9) no
C3 C2 C1 . . 115.64(14) no
C3 C2 H2A . . 108.4 no
C1 C2 H2A . . 108.4 no
C3 C2 H2B . . 108.4 no
C1 C2 H2B . . 108.4 no
H2A C2 H2B . . 107.4 no
C4 C3 C7 . . 117.46(16) no
C4 C3 C2 . . 121.69(16) no
C7 C3 C2 . . 120.84(16) no
N1 C4 C3 . . 121.09(17) no
N1 C4 H4 . . 119.5 no
C3 C4 H4 . . 119.5 no
C5 N1 C4 . . 122.02(16) no
C5 N1 H1 . . 119.0 no
C4 N1 H1 . . 119.0 no
N1 C5 C6 . . 119.73(17) no
N1 C5 H5 . . 120.1 no
C6 C5 H5 . . 120.1 no
C5 C6 C7 . . 119.22(17) no
C5 C6 H6 . . 120.4 no
C7 C6 H6 . . 120.4 no
C6 C7 C3 . . 120.48(17) no
C6 C7 H7 . . 119.8 no
C3 C7 H7 . . 119.8 no
C1 O7 H7A . . 109.3(16) no
H8A O8 H8B . . 103(2) no
H9A O9 H9B . . 106(2) no

loop_
_geom_bond_atom_site_label_1
_geom_bond_atom_site_label_2
_geom_bond_site_symmetry_2
_geom_bond_distance
_geom_bond_publ_flag
K O5 4_666 2.7283(13) y
K O2 4_666 2.7598(13) y
K O9 4_665 2.7599(14) y
K O3 1_655 2.8311(13) y
K O6 1_655 2.8627(14) y
K O2 . 2.8996(13) y
K O1 . 2.9588(13) y
P1 O1 . 1.5048(12) y
P1 O2 . 1.4989(13) y
P1 O3 . 1.5747(13) y
P2 O4 . 1.5168(13) y
P2 O5 . 1.4967(13) y
P2 O6 . 1.5785(14) y
P1 C1 . 1.8522(17) y
P2 C1 . 1.8447(16) y
O3 H3 . 0.792(15) n
O6 H6A . 0.803(16) n
C1 O7 . 1.434(2) y
O7 H7A . 0.810(15) n
C1 C2 . 1.542(2) y
C2 H2A . 0.9800 n
C2 H2B . 0.9800 n
C2 C3 . 1.508(2) y
C3 C4 . 1.384(3) y
C4 H4 . 0.9300 n
C4 N1 . 1.339(2) y
N1 H1 . 0.8600 n
N1 C5 . 1.338(2) y
C5 H5 . 0.9300 n
C5 C6 . 1.378(3) y
C6 H6 . 0.9300 n
C6 C7 . 1.386(3) y
C7 H7 . 0.9300 n
C3 C7 . 1.391(2) y
O8 H8A . 0.813(16) n
O8 H8B . 0.817(16) n
O9 H9A . 0.824(16) n
O9 H9B . 0.825(16) n

loop_
_geom_hbond_atom_site_label_D
_geom_hbond_atom_site_label_H
_geom_hbond_atom_site_label_A
_geom_hbond_site_symmetry_A
_geom_hbond_distance_DH
_geom_hbond_distance_HA
_geom_hbond_distance_DA
_geom_hbond_angle_DHA
N1 H1 O4 3_556 0.86 1.74 2.599(2) 173
O3 H3 O5 1_556 0.792(15) 1.805(17) 2.5633(17) 160(2)
O6 H6A O9 1_454 0.803(16) 1.770(16) 2.5631(17) 169(2)
O7 H7A O8 1_556 0.810(15) 1.955(17) 2.712(2) 155(2)
O8 H8A O1 1_454 0.813(16) 1.960(17) 2.7725(18) 176(2)
O8 H8B O4 . 0.817(16) 1.952(16) 2.7638(18) 173(2)
O9 H9A O2 4_666 0.824(16) 1.825(17) 2.6454(19) 174(2)
O9 H9B O1 . 0.825(16) 1.887(16) 2.7074(17) 172(2)

loop_
_geom_torsion_atom_site_label_1
_geom_torsion_atom_site_label_2
_geom_torsion_atom_site_label_3
_geom_torsion_atom_site_label_4
_geom_torsion
_geom_torsion_publ_flag
O7 C1 C2 C3 66.90(18) no
P1 C1 C2 C3 -176.18(12) no
P2 C1 C2 C3 -51.38(18) no
C1 C2 C3 C4 -73.4(2) no
C1 C2 C3 C7 108.02(19) no
